data_7126289
loop_
_publ_author_name
'Chakraborty, Poulami'
'Das, Bikash'
'Pal, Pulak'
'Datta, Subhadeep'
'Bera, Sourabh'
'Dastidar, Parthasarathi'

_publ_section_title
;
 A supramolecular hydrogel derived from a simple organic salt capable of
 proton conduction.
;
_journal_issue 39
_journal_name_full 'Chemical communications (Cambridge, England)'
_journal_page_first 5251
_journal_page_last 5254
_journal_paper_doi 10.1039/d0cc01467b
_journal_volume 56
_journal_year 2020
_chemical_formula_moiety 'C10 H7 O3 S, C11 H12 N'
_chemical_formula_sum 'C21 H19 N O3 S'
_chemical_formula_weight 365.43
_space_group_crystal_system monoclinic
_space_group_IT_number 14
_space_group_name_Hall '-P 2ybc'
_space_group_name_H-M_alt 'P 1 21/c 1'
_atom_sites_solution_hydrogens geom
_atom_sites_solution_primary direct
_audit_creation_date 2018-10-04
_audit_creation_method
;
Olex2 1.2
(compiled 2017.08.10 svn.r3458 for OlexSys, GUI svn.r5381)
;
_audit_update_record
;
2018-10-09 deposited with the CCDC.	2020-03-27 downloaded from the CCDC.
;
_cell_angle_alpha 90
_cell_angle_beta 107.200(11)
_cell_angle_gamma 90
_cell_formula_units_Z 4
_cell_length_a 18.261(15)
_cell_length_b 7.799(6)
_cell_length_c 12.919(11)
_cell_measurement_reflns_used 3771
_cell_measurement_temperature 296(2)
_cell_measurement_theta_max 22.97
_cell_measurement_theta_min 2.34
_cell_volume 1758(2)
_computing_cell_refinement 'SAINT v8.34A (Bruker, 2013)'
_computing_data_reduction 'SAINT v8.34A (Bruker, 2013)'
_computing_molecular_graphics 'Olex2 (Dolomanov et al., 2009)'
_computing_publication_material 'Olex2 (Dolomanov et al., 2009)'
_computing_structure_refinement 'XL (Sheldrick, 2008)'
_computing_structure_solution 'ShelXS (Sheldrick, 2008)'
_diffrn_ambient_temperature 296.15
_diffrn_measured_fraction_theta_full 0.990
_diffrn_measured_fraction_theta_max 0.990
_diffrn_measurement_device_type 'Bruker APEX-II CCD'
_diffrn_measurement_method '\f and \w scans'
_diffrn_radiation_type MoK\a
_diffrn_radiation_wavelength 0.71073
_diffrn_reflns_av_R_equivalents 0.0514
_diffrn_reflns_av_unetI/netI 0.0380
_diffrn_reflns_Laue_measured_fraction_full 0.990
_diffrn_reflns_Laue_measured_fraction_max 0.990
_diffrn_reflns_limit_h_max 21
_diffrn_reflns_limit_h_min -21
_diffrn_reflns_limit_k_max 9
_diffrn_reflns_limit_k_min -9
_diffrn_reflns_limit_l_max 15
_diffrn_reflns_limit_l_min -15
_diffrn_reflns_number 17863
_diffrn_reflns_point_group_measured_fraction_full 0.990
_diffrn_reflns_point_group_measured_fraction_max 0.990
_diffrn_reflns_theta_full 24.861
_diffrn_reflns_theta_max 24.861
_diffrn_reflns_theta_min 1.167
_diffrn_standards_number 0
_exptl_absorpt_coefficient_mu 0.205
_exptl_absorpt_correction_T_max 0.7451
_exptl_absorpt_correction_T_min 0.5996
_exptl_absorpt_correction_type multi-scan
_exptl_absorpt_process_details
'SADABS-2014/4 (Bruker,2014/4) was used for absorption correction. wR2(int) was 0.1404 before and 0.0534 after correction. The Ratio of minimum to maximum transmission is 0.8047. The \l/2 correction factor is 0.00150.'
_exptl_crystal_colour 'clear light yellow'
_exptl_crystal_colour_lustre clear
_exptl_crystal_colour_modifier light
_exptl_crystal_colour_primary yellow
_exptl_crystal_density_diffrn 1.381
_exptl_crystal_description block
_exptl_crystal_F_000 768
_exptl_crystal_size_max 0.34
_exptl_crystal_size_mid 0.3
_exptl_crystal_size_min 0.26
_refine_diff_density_max 0.470
_refine_diff_density_min -0.396
_refine_diff_density_rms 0.104
_refine_ls_extinction_method none
_refine_ls_goodness_of_fit_ref 1.096
_refine_ls_hydrogen_treatment constr
_refine_ls_matrix_type full
_refine_ls_number_parameters 236
_refine_ls_number_reflns 3015
_refine_ls_number_restraints 0
_refine_ls_restrained_S_all 1.096
_refine_ls_R_factor_all 0.0731
_refine_ls_R_factor_gt 0.0443
_refine_ls_shift/su_max 0.000
_refine_ls_shift/su_mean 0.000
_refine_ls_structure_factor_coef Fsqd
_refine_ls_weighting_details 'w=1/[\s^2^(Fo^2^)+(0.0752P)^2^+0.2147P] where P=(Fo^2^+2Fc^2^)/3'
_refine_ls_weighting_scheme calc
_refine_ls_wR_factor_gt 0.1106
_refine_ls_wR_factor_ref 0.1357
_reflns_Friedel_coverage 0.000
_reflns_number_gt 2208
_reflns_number_total 3015
_reflns_threshold_expression 'I > 2\s(I)'
_cod_data_source_file d0cc01467b3.cif
_cod_data_source_block N2SNm
_cod_depositor_comments 'Adding full bibliography for 7126286--7126291.cif.'
_cod_original_cell_volume 1758(3)
_cod_database_code 7126289
_shelx_shelxl_version_number 2016/6
_shelx_space_group_comment
;
The symmetry employed for this shelxl refinement is uniquely defined
by the following loop, which should always be used as a source of
symmetry information in preference to the above space-group names.
They are only intended as comments.
;
_shelx_estimated_absorpt_t_max 0.949
_shelx_estimated_absorpt_t_min 0.933
_olex2_refinement_description
;
1. Fixed Uiso
 At 1.2 times of:
  All C(H) groups, All C(H,H) groups
 At 1.5 times of:
  All N(H,H,H) groups
2.a Secondary CH2 refined with riding coordinates:
 C11(H11A,H11B)
2.b Aromatic/amide H refined with riding coordinates:
 C13(H13), C2(H2), C8(H8), C15(H15), C19(H19), C14(H14), C16(H16), C7(H7),
 C6(H6), C3(H3), C18(H18), C17(H17), C5(H5), C4(H4)
2.c Idealised Me refined as rotating group:
 N1(H1A,H1B,H1C)
;
_olex2_submission_special_instructions 'No special instructions were received'

loop_
_space_group_symop_operation_xyz
'x, y, z'
'-x, y+1/2, -z+1/2'
'-x, -y, -z'
'x, -y-1/2, z-1/2'

loop_
_atom_site_label
_atom_site_type_symbol
_atom_site_fract_x
_atom_site_fract_y
_atom_site_fract_z
_atom_site_U_iso_or_equiv
_atom_site_adp_type
_atom_site_occupancy
_atom_site_site_symmetry_order
_atom_site_calc_flag
_atom_site_refinement_flags_posn
_atom_site_refinement_flags_adp
_atom_site_refinement_flags_occupancy
_atom_site_disorder_assembly
_atom_site_disorder_group
S1 S 0.56481(4) 0.73091(7) 0.40474(5) 0.0318(2) Uani 1 1 d . . . . .
O4 O 0.52807(11) 0.8429(2) 0.46427(14) 0.0461(5) Uani 1 1 d . . . . .
O2 O 0.58355(11) 0.8209(2) 0.31796(14) 0.0469(5) Uani 1 1 d . . . . .
O3 O 0.52127(11) 0.5750(2) 0.36735(15) 0.0457(5) Uani 1 1 d . . . . .
N1 N 0.45506(12) 0.7993(3) 0.62829(17) 0.0404(6) Uani 1 1 d . . . . .
H1A H 0.464779 0.861037 0.688768 0.061 Uiso 1 1 calc GR . . . .
H1B H 0.479199 0.845231 0.584408 0.061 Uiso 1 1 calc GR . . . .
H1C H 0.471446 0.692334 0.644622 0.061 Uiso 1 1 calc GR . . . .
C12 C 0.32519(15) 0.7054(3) 0.63484(19) 0.0321(6) Uani 1 1 d . . . . .
C1 C 0.65219(15) 0.6700(3) 0.5013(2) 0.0333(6) Uani 1 1 d . . . . .
C20 C 0.24368(15) 0.7019(3) 0.5886(2) 0.0356(6) Uani 1 1 d . . . . .
C11 C 0.37219(15) 0.7979(3) 0.5740(2) 0.0359(6) Uani 1 1 d . . . . .
H11A H 0.363077 0.744571 0.503473 0.043 Uiso 1 1 calc R . . . .
H11B H 0.354395 0.915497 0.562208 0.043 Uiso 1 1 calc R . . . .
C13 C 0.35756(16) 0.6219(3) 0.7311(2) 0.0372(6) Uani 1 1 d . . . . .
H13 H 0.410396 0.626421 0.762408 0.045 Uiso 1 1 calc R . . . .
C21 C 0.19828(16) 0.6107(3) 0.6428(2) 0.0423(7) Uani 1 1 d . . . . .
C2 C 0.72116(16) 0.7213(3) 0.4930(2) 0.0402(7) Uani 1 1 d . . . . .
H2 H 0.723582 0.780909 0.431690 0.048 Uiso 1 1 calc R . . . .
C9 C 0.79116(16) 0.6844(3) 0.5784(2) 0.0425(7) Uani 1 1 d . . . . .
C10 C 0.78407(17) 0.5903(3) 0.6696(2) 0.0471(7) Uani 1 1 d . . . . .
C8 C 0.64724(17) 0.5746(3) 0.5931(2) 0.0447(7) Uani 1 1 d . . . . .
H8 H 0.599729 0.539328 0.598004 0.054 Uiso 1 1 calc R . . . .
C15 C 0.23558(19) 0.5239(3) 0.7412(2) 0.0489(8) Uani 1 1 d . . . . .
H15 H 0.206645 0.462444 0.776813 0.059 Uiso 1 1 calc R . . . .
C19 C 0.20504(17) 0.7845(4) 0.4891(2) 0.0479(7) Uani 1 1 d . . . . .
H19 H 0.233295 0.844958 0.451971 0.057 Uiso 1 1 calc R . . . .
C14 C 0.31258(19) 0.5301(3) 0.7833(2) 0.0474(7) Uani 1 1 d . . . . .
H14 H 0.336109 0.472688 0.847641 0.057 Uiso 1 1 calc R . . . .
C16 C 0.11805(19) 0.6069(4) 0.5969(3) 0.0597(9) Uani 1 1 d . . . . .
H16 H 0.088321 0.547980 0.632497 0.072 Uiso 1 1 calc R . . . .
C7 C 0.71234(18) 0.5351(4) 0.6738(2) 0.0525(8) Uani 1 1 d . . . . .
H7 H 0.708824 0.470309 0.732542 0.063 Uiso 1 1 calc R . . . .
C6 C 0.8529(2) 0.5562(4) 0.7564(3) 0.0675(10) Uani 1 1 d . . . . .
H6 H 0.850357 0.493026 0.816321 0.081 Uiso 1 1 calc R . . . .
C3 C 0.86249(19) 0.7430(4) 0.5752(3) 0.0629(9) Uani 1 1 d . . . . .
H3 H 0.867053 0.803691 0.515432 0.075 Uiso 1 1 calc R . . . .
C18 C 0.1274(2) 0.7763(4) 0.4476(3) 0.0658(10) Uani 1 1 d . . . . .
H18 H 0.103505 0.830736 0.382247 0.079 Uiso 1 1 calc R . . . .
C17 C 0.0830(2) 0.6878(5) 0.5012(3) 0.0707(10) Uani 1 1 d . . . . .
H17 H 0.029917 0.683992 0.472146 0.085 Uiso 1 1 calc R . . . .
C5 C 0.9209(2) 0.6157(5) 0.7511(3) 0.0778(12) Uani 1 1 d . . . . .
H5 H 0.965017 0.593924 0.807774 0.093 Uiso 1 1 calc R . . . .
C4 C 0.9261(2) 0.7099(5) 0.6614(4) 0.0776(11) Uani 1 1 d . . . . .
H4 H 0.973605 0.751008 0.660017 0.093 Uiso 1 1 calc R . . . .

loop_
_atom_site_aniso_label
_atom_site_aniso_U_11
_atom_site_aniso_U_22
_atom_site_aniso_U_33
_atom_site_aniso_U_23
_atom_site_aniso_U_13
_atom_site_aniso_U_12
S1 0.0383(4) 0.0257(3) 0.0316(4) -0.0031(3) 0.0107(3) 0.0019(3)
O4 0.0593(13) 0.0412(11) 0.0430(11) -0.0039(9) 0.0230(10) 0.0153(9)
O2 0.0582(13) 0.0516(12) 0.0319(10) 0.0078(9) 0.0150(9) -0.0029(10)
O3 0.0421(11) 0.0310(10) 0.0587(12) -0.0069(9) 0.0065(9) -0.0031(8)
N1 0.0427(14) 0.0395(13) 0.0400(13) 0.0061(10) 0.0140(11) -0.0002(10)
C12 0.0471(16) 0.0210(12) 0.0299(13) -0.0023(10) 0.0141(12) 0.0000(11)
C1 0.0380(15) 0.0244(13) 0.0362(14) -0.0090(11) 0.0091(12) -0.0014(11)
C20 0.0454(16) 0.0240(13) 0.0378(14) -0.0037(11) 0.0129(13) -0.0012(11)
C11 0.0417(16) 0.0315(14) 0.0343(14) 0.0029(11) 0.0108(12) -0.0029(11)
C13 0.0476(16) 0.0314(14) 0.0332(14) -0.0026(11) 0.0127(12) 0.0017(12)
C21 0.0502(18) 0.0322(14) 0.0492(17) -0.0068(13) 0.0221(14) -0.0045(13)
C2 0.0486(17) 0.0306(14) 0.0428(16) -0.0064(12) 0.0159(13) 0.0003(12)
C9 0.0470(18) 0.0299(14) 0.0519(17) -0.0104(13) 0.0164(14) -0.0039(12)
C10 0.0515(18) 0.0325(15) 0.0525(17) -0.0078(13) 0.0078(14) -0.0005(13)
C8 0.0516(18) 0.0399(16) 0.0410(16) 0.0019(13) 0.0112(14) -0.0031(13)
C15 0.067(2) 0.0383(16) 0.0521(18) 0.0048(14) 0.0344(16) -0.0041(14)
C19 0.0422(17) 0.0509(17) 0.0467(17) 0.0064(14) 0.0072(14) -0.0010(14)
C14 0.069(2) 0.0410(16) 0.0358(15) 0.0078(13) 0.0216(15) 0.0060(15)
C16 0.054(2) 0.0551(19) 0.076(2) -0.0032(17) 0.0283(18) -0.0125(16)
C7 0.066(2) 0.0436(17) 0.0457(17) 0.0088(14) 0.0127(15) -0.0031(15)
C6 0.066(2) 0.053(2) 0.068(2) -0.0060(17) -0.0038(18) 0.0034(18)
C3 0.051(2) 0.060(2) 0.081(2) -0.0106(18) 0.0235(19) -0.0027(16)
C18 0.051(2) 0.070(2) 0.066(2) 0.0131(18) 0.0028(17) 0.0034(17)
C17 0.0429(19) 0.077(2) 0.085(3) -0.004(2) 0.0077(19) -0.0060(18)
C5 0.054(2) 0.073(3) 0.084(3) -0.009(2) -0.014(2) 0.007(2)
C4 0.045(2) 0.074(3) 0.106(3) -0.015(2) 0.012(2) 0.0022(18)

loop_
_atom_type_symbol
_atom_type_description
_atom_type_scat_dispersion_real
_atom_type_scat_dispersion_imag
_atom_type_scat_source
C C 0.0033 0.0016 'International Tables Vol C Tables 4.2.6.8 and 6.1.1.4'
H H 0.0000 0.0000 'International Tables Vol C Tables 4.2.6.8 and 6.1.1.4'
N N 0.0061 0.0033 'International Tables Vol C Tables 4.2.6.8 and 6.1.1.4'
O O 0.0106 0.0060 'International Tables Vol C Tables 4.2.6.8 and 6.1.1.4'
S S 0.1246 0.1234 'International Tables Vol C Tables 4.2.6.8 and 6.1.1.4'

loop_
_geom_angle_atom_site_label_1
_geom_angle_atom_site_label_2
_geom_angle_atom_site_label_3
_geom_angle
_geom_angle_site_symmetry_1
_geom_angle_site_symmetry_3
_geom_angle_publ_flag
O4 S1 O3 112.67(13) . . ?
O4 S1 C1 104.39(12) . . ?
O2 S1 O4 111.77(12) . . ?
O2 S1 O3 112.29(12) . . ?
O2 S1 C1 107.78(13) . . ?
O3 S1 C1 107.41(11) . . ?
H1A N1 H1B 109.5 . . ?
H1A N1 H1C 109.5 . . ?
H1B N1 H1C 109.5 . . ?
C11 N1 H1A 109.5 . . ?
C11 N1 H1B 109.5 . . ?
C11 N1 H1C 109.5 . . ?
C20 C12 C11 118.3(2) . . ?
C13 C12 C20 119.0(2) . . ?
C13 C12 C11 122.7(2) . . ?
C2 C1 S1 121.8(2) . . ?
C2 C1 C8 120.6(3) . . ?
C8 C1 S1 117.4(2) . . ?
C21 C20 C12 119.3(2) . . ?
C21 C20 C19 117.7(3) . . ?
C19 C20 C12 123.0(2) . . ?
N1 C11 C12 114.8(2) . . ?
N1 C11 H11A 108.6 . . ?
N1 C11 H11B 108.6 . . ?
C12 C11 H11A 108.6 . . ?
C12 C11 H11B 108.6 . . ?
H11A C11 H11B 107.5 . . ?
C12 C13 H13 119.3 . . ?
C12 C13 C14 121.4(3) . . ?
C14 C13 H13 119.3 . . ?
C20 C21 C15 118.8(3) . . ?
C16 C21 C20 119.2(3) . . ?
C16 C21 C15 121.9(3) . . ?
C1 C2 H2 119.6 . . ?
C1 C2 C9 120.7(3) . . ?
C9 C2 H2 119.6 . . ?
C10 C9 C2 117.2(3) . . ?
C3 C9 C2 122.3(3) . . ?
C3 C9 C10 120.5(3) . . ?
C9 C10 C6 117.8(3) . . ?
C7 C10 C9 120.4(3) . . ?
C7 C10 C6 121.8(3) . . ?
C1 C8 H8 120.1 . . ?
C7 C8 C1 119.9(3) . . ?
C7 C8 H8 120.1 . . ?
C21 C15 H15 119.7 . . ?
C14 C15 C21 120.6(3) . . ?
C14 C15 H15 119.7 . . ?
C20 C19 H19 119.5 . . ?
C18 C19 C20 121.0(3) . . ?
C18 C19 H19 119.5 . . ?
C13 C14 H14 119.6 . . ?
C15 C14 C13 120.8(3) . . ?
C15 C14 H14 119.6 . . ?
C21 C16 H16 119.3 . . ?
C17 C16 C21 121.4(3) . . ?
C17 C16 H16 119.3 . . ?
C10 C7 H7 119.4 . . ?
C8 C7 C10 121.1(3) . . ?
C8 C7 H7 119.4 . . ?
C10 C6 H6 119.9 . . ?
C5 C6 C10 120.1(4) . . ?
C5 C6 H6 119.9 . . ?
C9 C3 H3 120.4 . . ?
C4 C3 C9 119.2(4) . . ?
C4 C3 H3 120.4 . . ?
C19 C18 H18 119.4 . . ?
C19 C18 C17 121.2(3) . . ?
C17 C18 H18 119.4 . . ?
C16 C17 C18 119.4(3) . . ?
C16 C17 H17 120.3 . . ?
C18 C17 H17 120.3 . . ?
C6 C5 H5 119.6 . . ?
C6 C5 C4 120.9(3) . . ?
C4 C5 H5 119.6 . . ?
C3 C4 C5 121.5(4) . . ?
C3 C4 H4 119.3 . . ?
C5 C4 H4 119.3 . . ?

loop_
_geom_bond_atom_site_label_1
_geom_bond_atom_site_label_2
_geom_bond_distance
_geom_bond_site_symmetry_2
_geom_bond_publ_flag
S1 O4 1.4524(19) . ?
S1 O2 1.447(2) . ?
S1 O3 1.455(2) . ?
S1 C1 1.775(3) . ?
N1 H1A 0.8900 . ?
N1 H1B 0.8900 . ?
N1 H1C 0.8900 . ?
N1 C11 1.468(3) . ?
C12 C20 1.431(4) . ?
C12 C11 1.508(4) . ?
C12 C13 1.373(3) . ?
C1 C2 1.356(4) . ?
C1 C8 1.425(4) . ?
C20 C21 1.423(4) . ?
C20 C19 1.425(4) . ?
C11 H11A 0.9700 . ?
C11 H11B 0.9700 . ?
C13 H13 0.9300 . ?
C13 C14 1.403(4) . ?
C21 C15 1.424(4) . ?
C21 C16 1.409(4) . ?
C2 H2 0.9300 . ?
C2 C9 1.450(4) . ?
C9 C10 1.426(4) . ?
C9 C3 1.393(4) . ?
C10 C7 1.395(4) . ?
C10 C6 1.440(4) . ?
C8 H8 0.9300 . ?
C8 C7 1.364(4) . ?
C15 H15 0.9300 . ?
C15 C14 1.350(4) . ?
C19 H19 0.9300 . ?
C19 C18 1.361(4) . ?
C14 H14 0.9300 . ?
C16 H16 0.9300 . ?
C16 C17 1.367(5) . ?
C7 H7 0.9300 . ?
C6 H6 0.9300 . ?
C6 C5 1.347(5) . ?
C3 H3 0.9300 . ?
C3 C4 1.375(5) . ?
C18 H18 0.9300 . ?
C18 C17 1.396(5) . ?
C17 H17 0.9300 . ?
C5 H5 0.9300 . ?
C5 C4 1.398(6) . ?
C4 H4 0.9300 . ?
